data_4086314
loop_
_publ_author_name
'Adams, R.D.'
'Horvath, I.T.'
'Mathur, P.'
'Segmueller, B.E.'
'Yang, L.W.'

_publ_section_title
;
 4. The Role of Sulfido Ligands in the Synthesis of High Nuclearity Metal
 Carbonyl Cluster Compounds. The Synthesis of Os4(CO)13(mue 3-S)2 and
 Os7(CO)20(mue 4-S)2 and the ...structure of Os7 (CO)20(mue 4-S)2
;
_journal_name_full Organometallics
_journal_page_first 1078
_journal_page_last 1083
_journal_volume 2
_journal_year 1983
_chemical_formula_sum 'C20 O20 Os7 S2'
_chemical_name_systematic 'Os7 (C O)20 (S)2'
_space_group_IT_number 19
_symmetry_space_group_name_Hall 'P 2ac 2ab'
_symmetry_space_group_name_H-M 'P 21 21 21'
_cell_angle_alpha 90
_cell_angle_beta 90
_cell_angle_gamma 90
_cell_formula_units_Z 4
_cell_length_a 11.205
_cell_length_b 14.461
_cell_length_c 21.246
_cell_volume 3442.606
_citation_journal_id_ASTM ORGND7
_cod_data_source_file Adams_ORGND7_1983_305.cif
_cod_data_source_block C20O20Os7S2
_cod_database_code 4086314

loop_
_symmetry_equiv_pos_as_xyz
x,y,z
-x+1/2,-y,z+1/2
x+1/2,-y+1/2,-z
-x,y+1/2,-z+1/2

loop_
_atom_site_label
_atom_site_type_symbol
_atom_site_fract_x
_atom_site_fract_y
_atom_site_fract_z
_atom_site_occupancy
_atom_site_U_iso_or_equiv
O2 O-2 -1.2 -0.475 -0.394 1 0.0
O19 O-2 -0.689 -0.389 -0.197 1 0.0
O10 O-2 -0.727 -0.891 -0.342 1 0.0
O8 O-2 -1.099 -0.385 -0.575 1 0.0
O4 O-2 -0.549 -0.37 -0.482 1 0.0
S2 S -0.8846 -0.4925 -0.3122 1 0.0
C13 C+2 -0.947 -0.766 -0.264 1 0.0
Os4 Os -0.8505 -0.7298 -0.40063 1 0.0
Os5 Os -0.968 -0.6458 -0.2982 1 0.0
O13 O-2 -0.929 -0.841 -0.248 1 0.0
O1 O-2 -1.025 -0.626 -0.543 1 0.0
C20 C+2 -0.453 -0.37 -0.32 1 0.0
C6 C+2 -0.827 -0.277 -0.52 1 0.0
Os6 Os -0.7161 -0.6078 -0.31389 1 0.0
O15 O-2 -0.517 -0.75 -0.319 1 0.0
C5 C+2 -0.969 -0.315 -0.423 1 0.0
C11 C+2 -0.994 -0.794 -0.403 1 0.0
C2 C+2 -1.106 -0.503 -0.408 1 0.0
C9 C+2 -0.823 -0.767 -0.473 1 0.0
C16 C+2 -0.715 -0.618 -0.224 1 0.0
S1 S -0.7337 -0.5922 -0.429 1 0.0
C17 C+2 -0.469 -0.527 -0.389 1 0.0
C8 C+2 -1.024 -0.366 -0.545 1 0.0
O20 O-2 -0.38 -0.304 -0.322 1 0.0
C10 C+2 -0.779 -0.828 -0.371 1 0.0
O16 O-2 -0.72 -0.621 -0.17 1 0.0
O6 O-2 -0.772 -0.202 -0.535 1 0.0
O7 O-2 -0.749 -0.504 -0.575 1 0.0
Os3 Os -0.8892 -0.3809 -0.48481 1 0.0
C12 C+2 -1.131 -0.657 -0.309 1 0.0
C14 C+2 -1.009 -0.595 -0.223 1 0.0
Os7 Os -0.5397 -0.4698 -0.30935 1 0.0
O17 O-2 -0.431 -0.572 -0.427 1 0.0
C4 C+2 -0.622 -0.394 -0.449 1 0.0
O5 O-2 -1.039 -0.275 -0.382 1 0.0
O9 O-2 -0.77 -0.792 -0.528 1 0.0
C15 C+2 -0.595 -0.691 -0.315 1 0.0
O11 O-2 -1.075 -0.841 -0.41 1 0.0
C3 C+2 -0.743 -0.324 -0.353 1 0.0
C1 C+2 -0.985 -0.599 -0.494 1 0.0
Os2 Os -0.7374 -0.438 -0.3871 1 0.0
O18 O-2 -0.38 -0.567 -0.217 1 0.0
O14 O-2 -1.032 -0.565 -0.17 1 0.0
O12 O-2 -1.228 -0.677 -0.322 1 0.0
Os1 Os -0.9466 -0.5452 -0.41948 1 0.0
C18 C+2 -0.438 -0.533 -0.255 1 0.0
C7 C+2 -0.81 -0.466 -0.539 1 0.0
O3 O-2 -0.761 -0.248 -0.33 1 0.0
C19 C+2 -0.637 -0.415 -0.237 1 0.0
